data_1547597
loop_
_publ_author_name
'Kan, Chao'
'Hu, Jianwen'
'Huang, Yang'
'Wang, Haobing'
'Ma, Haiyan'

_publ_section_title
;
 Highly Isoselective and Active Zinc Catalysts for rac-Lactide
 Polymerization: Effect of Pendant Groups of Aminophenolate Ligands
;
_journal_issue 20
_journal_name_full Macromolecules
_journal_page_first 7911
_journal_paper_doi 10.1021/acs.macromol.7b01420
_journal_volume 50
_journal_year 2017
_chemical_formula_moiety 'C45 H55 N3 O2 Si2 Zn'
_chemical_formula_sum 'C45 H55 N3 O2 Si2 Zn'
_chemical_formula_weight 791.47
_chemical_name_systematic
;
 ?
;
_space_group_crystal_system monoclinic
_space_group_IT_number 14
_space_group_name_Hall '-P 2ybc'
_space_group_name_H-M_alt 'P 1 21/c 1'
_symmetry_space_group_name_Hall '-P 2ybc'
_symmetry_space_group_name_H-M 'P 1 21/c 1'
_atom_sites_solution_hydrogens geom
_audit_creation_date 2015-10-09
_audit_creation_method
;
Olex2 1.2
(compiled 2015.09.30 svn.r3233 for OlexSys, GUI svn.r5103)
;
_cell_angle_alpha 90
_cell_angle_beta 99.082(2)
_cell_angle_gamma 90
_cell_formula_units_Z 4
_cell_length_a 9.8560(12)
_cell_length_b 14.0642(16)
_cell_length_c 31.121(4)
_cell_measurement_reflns_used 3203
_cell_measurement_temperature 130
_cell_measurement_theta_max 22.817
_cell_measurement_theta_min 2.29
_cell_volume 4259.8(9)
_computing_cell_refinement 'SAINT v7.68A (Bruker, 2009)'
_computing_data_reduction 'SAINT v7.68A (Bruker, 2009)'
_computing_molecular_graphics 'Olex2 (Dolomanov et al., 2009)'
_computing_publication_material 'Olex2 (Dolomanov et al., 2009)'
_computing_structure_refinement 'XL (Sheldrick, 2008)'
_computing_structure_solution 'SIR2004 (Burla et al., 2007)'
_diffrn_ambient_temperature 130
_diffrn_measured_fraction_theta_full 1.000
_diffrn_measured_fraction_theta_max 0.995
_diffrn_measurement_device_type 'Bruker APEX-II CCD'
_diffrn_measurement_method '\f and \w scans'
_diffrn_radiation_monochromator graphite
_diffrn_radiation_type MoK\a
_diffrn_radiation_wavelength 0.71073
_diffrn_reflns_av_R_equivalents 0.0967
_diffrn_reflns_av_unetI/netI 0.1104
_diffrn_reflns_Laue_measured_fraction_full 1.000
_diffrn_reflns_Laue_measured_fraction_max 0.995
_diffrn_reflns_limit_h_max 14
_diffrn_reflns_limit_h_min -13
_diffrn_reflns_limit_k_max 19
_diffrn_reflns_limit_k_min -20
_diffrn_reflns_limit_l_max 44
_diffrn_reflns_limit_l_min -44
_diffrn_reflns_number 42446
_diffrn_reflns_point_group_measured_fraction_full 1.000
_diffrn_reflns_point_group_measured_fraction_max 0.995
_diffrn_reflns_theta_full 26.000
_diffrn_reflns_theta_max 30.572
_diffrn_reflns_theta_min 1.963
_diffrn_standards_number 0
_exptl_absorpt_coefficient_mu 0.672
_exptl_absorpt_correction_T_max 0.7461
_exptl_absorpt_correction_T_min 0.6213
_exptl_absorpt_correction_type multi-scan
_exptl_absorpt_process_details
;
SADABS-2008/1 (Bruker,2008) was used for absorption correction.
wR2(int) was 0.0926 before and 0.0579 after correction.
The Ratio of minimum to maximum transmission is 0.8327.
The \l/2 correction factor is 0.0015.
;
_exptl_crystal_colour colourless
_exptl_crystal_density_diffrn 1.234
_exptl_crystal_description prism
_exptl_crystal_F_000 1680
_exptl_crystal_size_max 0.3
_exptl_crystal_size_mid 0.05
_exptl_crystal_size_min 0.03
_refine_diff_density_max 0.505
_refine_diff_density_min -0.646
_refine_diff_density_rms 0.088
_refine_ls_extinction_method none
_refine_ls_goodness_of_fit_ref 1.025
_refine_ls_hydrogen_treatment constr
_refine_ls_matrix_type full
_refine_ls_number_parameters 486
_refine_ls_number_reflns 13016
_refine_ls_number_restraints 0
_refine_ls_restrained_S_all 1.025
_refine_ls_R_factor_all 0.1191
_refine_ls_R_factor_gt 0.0600
_refine_ls_shift/su_max 0.012
_refine_ls_shift/su_mean 0.000
_refine_ls_structure_factor_coef Fsqd
_refine_ls_weighting_details 'w=1/[\s^2^(Fo^2^)+(0.0442P)^2^+0.7407P] where P=(Fo^2^+2Fc^2^)/3'
_refine_ls_weighting_scheme calc
_refine_ls_wR_factor_gt 0.1141
_refine_ls_wR_factor_ref 0.1330
_reflns_Friedel_coverage 0.000
_reflns_number_gt 7646
_reflns_number_total 13016
_reflns_threshold_expression 'I > 2\s(I)'
_cod_data_source_file ma7b01420_si_001.cif
_cod_data_source_block mo_dm15746_0m
_cod_depositor_comments 'Adding full bibliography for 1547592--1547598.cif.'
_cod_original_cell_volume 4259.9(9)
_cod_database_code 1547597
_shelxl_version_number 2014-3
_shelx_space_group_comment
;
The symmetry employed for this shelxl refinement is uniquely defined
by the following loop, which should always be used as a source of
symmetry information in preference to the above space-group names.
They are only intended as comments.
;
_shelx_estimated_absorpt_t_max 0.980
_shelx_estimated_absorpt_t_min 0.824
_olex2_refinement_description
;
1. Fixed Uiso
 At 1.2 times of:
  All C(H) groups, All C(H,H) groups
 At 1.5 times of:
  All C(H,H,H) groups
2.a Secondary CH2 refined with riding coordinates:
 C7(H7A,H7B), C8(H8A,H8B), C16(H16A,H16B), C17(H17A,H17B), C18(H18A,H18B)
2.b Aromatic/amide H refined with riding coordinates:
 C3(H3), C5(H5), C11(H11), C12(H12), C13(H13), C14(H14), C23(H23), C24(H24),
 C25(H25), C26(H26), C27(H27), C29(H29), C30(H30), C31(H31), C32(H32), C33(H33),
  C35(H35), C36(H36), C37(H37), C38(H38), C39(H39)
2.c Idealised Me refined as rotating group:
 C19(H19A,H19B,H19C), C20(H20A,H20B,H20C), C40(H40A,H40B,H40C), C41(H41A,H41B,
 H41C), C42(H42A,H42B,H42C), C43(H43A,H43B,H43C), C44(H44A,H44B,H44C), C45(H45A,
 H45B,H45C)
;
_olex2_submission_special_instructions 'No special instructions were received'

loop_
_space_group_symop_operation_xyz
'x, y, z'
'-x, y+1/2, -z+1/2'
'-x, -y, -z'
'x, -y-1/2, z-1/2'

loop_
_atom_site_label
_atom_site_type_symbol
_atom_site_fract_x
_atom_site_fract_y
_atom_site_fract_z
_atom_site_U_iso_or_equiv
_atom_site_adp_type
_atom_site_occupancy
_atom_site_site_symmetry_order
_atom_site_calc_flag
_atom_site_refinement_flags_posn
Zn1 Zn 0.45863(3) 0.18963(2) 0.12388(2) 0.01859(9) Uani 1 1 d .
Si1 Si 0.36552(8) 0.25447(6) 0.02525(2) 0.02273(18) Uani 1 1 d .
Si2 Si 0.31539(8) 0.37388(6) 0.10218(2) 0.02199(18) Uani 1 1 d .
O1 O 0.43627(18) 0.20237(13) 0.18363(6) 0.0192(4) Uani 1 1 d .
O2 O 0.5588(2) -0.09321(13) 0.12514(6) 0.0253(4) Uani 1 1 d .
N1 N 0.6754(2) 0.15242(15) 0.14215(7) 0.0181(5) Uani 1 1 d .
N2 N 0.4482(2) 0.04465(16) 0.11086(7) 0.0218(5) Uani 1 1 d .
N3 N 0.3832(2) 0.27660(16) 0.07969(7) 0.0211(5) Uani 1 1 d .
C1 C 0.5240(3) 0.18940(18) 0.21979(8) 0.0158(5) Uani 1 1 d .
C2 C 0.4759(3) 0.17181(17) 0.25962(8) 0.0142(5) Uani 1 1 d .
C3 C 0.5694(3) 0.15909(18) 0.29750(8) 0.0166(5) Uani 1 1 d .
H3 H 0.5353 0.1474 0.3239 0.020 Uiso 1 1 calc R
C4 C 0.7109(3) 0.16272(17) 0.29839(8) 0.0170(5) Uani 1 1 d .
C5 C 0.7571(3) 0.17965(18) 0.25953(9) 0.0183(5) Uani 1 1 d .
H5 H 0.8533 0.1824 0.2593 0.022 Uiso 1 1 calc R
C6 C 0.6676(3) 0.19286(18) 0.22045(8) 0.0172(5) Uani 1 1 d .
C7 C 0.7271(3) 0.21430(19) 0.18029(8) 0.0196(6) Uani 1 1 d .
H7A H 0.8282 0.2077 0.1870 0.023 Uiso 1 1 calc R
H7B H 0.7067 0.2814 0.1720 0.023 Uiso 1 1 calc R
C8 C 0.6784(3) 0.05070(19) 0.15439(9) 0.0232(6) Uani 1 1 d .
H8A H 0.6757 0.0444 0.1859 0.028 Uiso 1 1 calc R
H8B H 0.7644 0.0211 0.1482 0.028 Uiso 1 1 calc R
C9 C 0.5581(3) 0.0021(2) 0.12911(9) 0.0219(6) Uani 1 1 d .
C10 C 0.4303(3) -0.1136(2) 0.10125(9) 0.0261(7) Uani 1 1 d .
C11 C 0.3770(4) -0.2015(2) 0.08875(10) 0.0331(7) Uani 1 1 d .
H11 H 0.4262 -0.2589 0.0959 0.040 Uiso 1 1 calc R
C12 C 0.2467(4) -0.1997(2) 0.06509(10) 0.0378(8) Uani 1 1 d .
H12 H 0.2037 -0.2581 0.0556 0.045 Uiso 1 1 calc R
C13 C 0.1759(4) -0.1152(2) 0.05458(10) 0.0375(8) Uani 1 1 d .
H13 H 0.0868 -0.1175 0.0377 0.045 Uiso 1 1 calc R
C14 C 0.2319(3) -0.0278(2) 0.06802(10) 0.0313(7) Uani 1 1 d .
H14 H 0.1833 0.0299 0.0610 0.038 Uiso 1 1 calc R
C15 C 0.3618(3) -0.0290(2) 0.09206(9) 0.0242(6) Uani 1 1 d .
C16 C 0.7590(3) 0.16664(19) 0.10708(9) 0.0226(6) Uani 1 1 d .
H16A H 0.7214 0.1262 0.0820 0.027 Uiso 1 1 calc R
H16B H 0.8540 0.1451 0.1176 0.027 Uiso 1 1 calc R
C17 C 0.7636(3) 0.2686(2) 0.09168(9) 0.0227(6) Uani 1 1 d .
H17A H 0.6692 0.2949 0.0866 0.027 Uiso 1 1 calc R
H17B H 0.8190 0.3071 0.1147 0.027 Uiso 1 1 calc R
C18 C 0.8249(3) 0.2760(2) 0.05013(9) 0.0283(7) Uani 1 1 d .
H18A H 0.9131 0.2410 0.0539 0.034 Uiso 1 1 calc R
H18B H 0.7621 0.2452 0.0262 0.034 Uiso 1 1 calc R
C19 C 0.8497(3) 0.3777(2) 0.03758(10) 0.0354(8) Uani 1 1 d .
H19A H 0.8828 0.3787 0.0095 0.053 Uiso 1 1 calc GR
H19B H 0.9186 0.4067 0.0599 0.053 Uiso 1 1 calc GR
H19C H 0.7636 0.4136 0.0352 0.053 Uiso 1 1 calc GR
C20 C 0.8110(3) 0.1443(2) 0.33932(9) 0.0234(6) Uani 1 1 d .
H20A H 0.7698 0.1636 0.3646 0.035 Uiso 1 1 calc GR
H20B H 0.8952 0.1809 0.3386 0.035 Uiso 1 1 calc GR
H20C H 0.8331 0.0763 0.3414 0.035 Uiso 1 1 calc GR
C21 C 0.3191(3) 0.16308(17) 0.25853(8) 0.0155(5) Uani 1 1 d .
C22 C 0.2483(3) 0.25986(18) 0.24793(8) 0.0172(5) Uani 1 1 d .
C23 C 0.3197(3) 0.34296(18) 0.24226(8) 0.0186(6) Uani 1 1 d .
H23 H 0.4155 0.3398 0.2414 0.022 Uiso 1 1 calc R
C24 C 0.2539(3) 0.43019(19) 0.23790(9) 0.0204(6) Uani 1 1 d .
H24 H 0.3049 0.4861 0.2341 0.024 Uiso 1 1 calc R
C25 C 0.1152(3) 0.4366(2) 0.23904(9) 0.0245(6) Uani 1 1 d .
H25 H 0.0704 0.4966 0.2362 0.029 Uiso 1 1 calc R
C26 C 0.0418(3) 0.3547(2) 0.24437(10) 0.0261(6) Uani 1 1 d .
H26 H -0.0543 0.3581 0.2448 0.031 Uiso 1 1 calc R
C27 C 0.1086(3) 0.2681(2) 0.24906(9) 0.0221(6) Uani 1 1 d .
H27 H 0.0574 0.2125 0.2532 0.026 Uiso 1 1 calc R
C28 C 0.2813(3) 0.13700(19) 0.30344(9) 0.0183(6) Uani 1 1 d .
C29 C 0.3022(3) 0.2045(2) 0.33666(9) 0.0230(6) Uani 1 1 d .
H29 H 0.3447 0.2631 0.3316 0.028 Uiso 1 1 calc R
C30 C 0.2630(3) 0.1888(2) 0.37667(9) 0.0300(7) Uani 1 1 d .
H30 H 0.2785 0.2363 0.3986 0.036 Uiso 1 1 calc R
C31 C 0.2013(3) 0.1040(2) 0.38489(10) 0.0331(8) Uani 1 1 d .
H31 H 0.1752 0.0922 0.4125 0.040 Uiso 1 1 calc R
C32 C 0.1783(3) 0.0369(2) 0.35249(10) 0.0289(7) Uani 1 1 d .
H32 H 0.1341 -0.0211 0.3576 0.035 Uiso 1 1 calc R
C33 C 0.2186(3) 0.0528(2) 0.31236(9) 0.0229(6) Uani 1 1 d .
H33 H 0.2029 0.0049 0.2906 0.027 Uiso 1 1 calc R
C34 C 0.2702(3) 0.08307(19) 0.22591(8) 0.0180(5) Uani 1 1 d .
C35 C 0.1576(3) 0.0890(2) 0.19320(9) 0.0221(6) Uani 1 1 d .
H35 H 0.1083 0.1471 0.1887 0.027 Uiso 1 1 calc R
C36 C 0.1159(3) 0.0116(2) 0.16701(10) 0.0273(7) Uani 1 1 d .
H36 H 0.0377 0.0170 0.1450 0.033 Uiso 1 1 calc R
C37 C 0.1862(3) -0.0735(2) 0.17238(10) 0.0274(7) Uani 1 1 d .
H37 H 0.1563 -0.1266 0.1545 0.033 Uiso 1 1 calc R
C38 C 0.3007(3) -0.0801(2) 0.20405(9) 0.0243(6) Uani 1 1 d .
H38 H 0.3514 -0.1378 0.2079 0.029 Uiso 1 1 calc R
C39 C 0.3415(3) -0.00264(19) 0.23022(9) 0.0223(6) Uani 1 1 d .
H39 H 0.4208 -0.0081 0.2518 0.027 Uiso 1 1 calc R
C40 C 0.4423(3) 0.3504(2) -0.00491(10) 0.0314(7) Uani 1 1 d .
H40A H 0.3875 0.4085 -0.0048 0.047 Uiso 1 1 calc GR
H40B H 0.4430 0.3301 -0.0350 0.047 Uiso 1 1 calc GR
H40C H 0.5367 0.3629 0.0093 0.047 Uiso 1 1 calc GR
C41 C 0.4522(3) 0.1420(2) 0.01203(10) 0.0329(7) Uani 1 1 d .
H41A H 0.5499 0.1448 0.0244 0.049 Uiso 1 1 calc GR
H41B H 0.4425 0.1347 -0.0196 0.049 Uiso 1 1 calc GR
H41C H 0.4095 0.0876 0.0244 0.049 Uiso 1 1 calc GR
C42 C 0.1807(3) 0.2406(3) -0.00029(10) 0.0369(8) Uani 1 1 d .
H42A H 0.1383 0.1898 0.0146 0.055 Uiso 1 1 calc GR
H42B H 0.1758 0.2242 -0.0311 0.055 Uiso 1 1 calc GR
H42C H 0.1317 0.3004 0.0023 0.055 Uiso 1 1 calc GR
C43 C 0.4481(3) 0.4294(2) 0.14386(9) 0.0272(7) Uani 1 1 d .
H43A H 0.4852 0.3815 0.1654 0.041 Uiso 1 1 calc GR
H43B H 0.4065 0.4812 0.1584 0.041 Uiso 1 1 calc GR
H43C H 0.5225 0.4548 0.1297 0.041 Uiso 1 1 calc GR
C44 C 0.1663(3) 0.3367(2) 0.12829(10) 0.0292(7) Uani 1 1 d .
H44A H 0.0978 0.3052 0.1067 0.044 Uiso 1 1 calc GR
H44B H 0.1251 0.3928 0.1398 0.044 Uiso 1 1 calc GR
H44C H 0.1976 0.2925 0.1522 0.044 Uiso 1 1 calc GR
C45 C 0.2530(4) 0.4705(2) 0.06215(10) 0.0355(8) Uani 1 1 d .
H45A H 0.3320 0.5019 0.0526 0.053 Uiso 1 1 calc GR
H45B H 0.2003 0.5173 0.0761 0.053 Uiso 1 1 calc GR
H45C H 0.1943 0.4428 0.0369 0.053 Uiso 1 1 calc GR

loop_
_atom_site_aniso_label
_atom_site_aniso_U_11
_atom_site_aniso_U_22
_atom_site_aniso_U_33
_atom_site_aniso_U_23
_atom_site_aniso_U_13
_atom_site_aniso_U_12
Zn1 0.02112(17) 0.01856(16) 0.01596(15) 0.00103(14) 0.00250(12) 0.00141(14)
Si1 0.0240(4) 0.0280(4) 0.0158(4) 0.0004(3) 0.0022(3) -0.0012(3)
Si2 0.0279(4) 0.0206(4) 0.0171(4) 0.0014(3) 0.0024(3) 0.0036(3)
O1 0.0182(9) 0.0238(10) 0.0150(9) 0.0035(8) 0.0012(7) 0.0008(8)
O2 0.0343(12) 0.0162(10) 0.0263(11) -0.0006(8) 0.0072(9) -0.0006(9)
N1 0.0213(12) 0.0176(11) 0.0162(11) 0.0003(9) 0.0056(9) 0.0002(9)
N2 0.0259(13) 0.0193(12) 0.0198(12) -0.0011(10) 0.0023(10) -0.0007(10)
N3 0.0260(13) 0.0205(12) 0.0163(11) -0.0002(9) 0.0013(10) 0.0046(10)
C1 0.0202(13) 0.0101(12) 0.0175(12) 0.0010(11) 0.0041(10) 0.0007(11)
C2 0.0159(13) 0.0114(13) 0.0156(12) -0.0015(10) 0.0033(10) -0.0011(10)
C3 0.0203(14) 0.0145(13) 0.0154(12) 0.0013(10) 0.0043(10) 0.0012(10)
C4 0.0196(14) 0.0109(12) 0.0202(13) 0.0004(10) 0.0021(11) -0.0004(10)
C5 0.0156(13) 0.0143(13) 0.0245(14) -0.0024(11) 0.0019(11) -0.0008(10)
C6 0.0184(13) 0.0145(13) 0.0191(13) 0.0018(11) 0.0047(10) -0.0011(11)
C7 0.0171(13) 0.0213(14) 0.0206(13) -0.0012(11) 0.0039(11) -0.0011(11)
C8 0.0237(15) 0.0182(14) 0.0278(15) 0.0007(12) 0.0050(12) 0.0026(12)
C9 0.0311(16) 0.0178(14) 0.0191(13) 0.0014(11) 0.0104(12) 0.0010(12)
C10 0.0346(17) 0.0258(16) 0.0195(14) -0.0017(12) 0.0086(12) -0.0045(13)
C11 0.053(2) 0.0217(16) 0.0273(16) -0.0031(13) 0.0150(15) -0.0058(15)
C12 0.057(2) 0.0336(19) 0.0238(16) -0.0089(14) 0.0103(15) -0.0231(17)
C13 0.043(2) 0.043(2) 0.0258(17) -0.0009(15) 0.0038(15) -0.0153(17)
C14 0.0333(18) 0.0346(18) 0.0257(16) -0.0006(14) 0.0038(13) -0.0060(14)
C15 0.0314(16) 0.0237(15) 0.0187(14) -0.0003(12) 0.0075(12) -0.0063(13)
C16 0.0220(15) 0.0260(16) 0.0216(14) -0.0011(12) 0.0087(11) 0.0023(12)
C17 0.0214(15) 0.0271(16) 0.0205(14) 0.0027(12) 0.0061(11) 0.0001(12)
C18 0.0307(17) 0.0363(18) 0.0180(14) 0.0020(13) 0.0044(12) -0.0046(14)
C19 0.0369(19) 0.045(2) 0.0252(16) 0.0127(15) 0.0076(14) -0.0044(16)
C20 0.0228(15) 0.0261(16) 0.0201(14) -0.0012(12) -0.0003(11) -0.0001(12)
C21 0.0165(13) 0.0137(13) 0.0166(12) 0.0007(10) 0.0039(10) -0.0019(10)
C22 0.0182(13) 0.0167(14) 0.0162(12) -0.0012(11) 0.0011(10) 0.0010(11)
C23 0.0175(13) 0.0188(13) 0.0195(13) -0.0005(11) 0.0031(11) 0.0006(11)
C24 0.0238(15) 0.0142(13) 0.0236(14) -0.0002(11) 0.0048(11) -0.0019(11)
C25 0.0293(16) 0.0181(14) 0.0256(15) 0.0017(12) 0.0031(12) 0.0080(12)
C26 0.0192(15) 0.0255(16) 0.0338(17) -0.0015(13) 0.0047(12) 0.0029(12)
C27 0.0196(14) 0.0195(14) 0.0276(15) 0.0011(12) 0.0055(12) -0.0025(11)
C28 0.0152(13) 0.0203(14) 0.0195(13) 0.0015(11) 0.0029(10) 0.0018(11)
C29 0.0230(15) 0.0261(16) 0.0205(14) 0.0000(12) 0.0057(11) -0.0042(12)
C30 0.0317(17) 0.0395(18) 0.0198(14) -0.0028(14) 0.0066(12) 0.0006(15)
C31 0.0330(18) 0.050(2) 0.0186(14) 0.0095(14) 0.0101(13) 0.0018(15)
C32 0.0291(17) 0.0283(17) 0.0311(16) 0.0087(14) 0.0100(13) -0.0046(13)
C33 0.0212(15) 0.0223(15) 0.0245(15) 0.0020(12) 0.0020(12) -0.0014(12)
C34 0.0183(13) 0.0179(14) 0.0188(13) 0.0023(11) 0.0058(11) -0.0035(11)
C35 0.0229(15) 0.0197(14) 0.0233(14) -0.0006(12) 0.0025(11) 0.0003(12)
C36 0.0258(16) 0.0301(17) 0.0249(15) -0.0028(13) 0.0006(12) -0.0043(13)
C37 0.0311(17) 0.0232(16) 0.0282(16) -0.0066(13) 0.0055(13) -0.0068(13)
C38 0.0309(16) 0.0165(14) 0.0269(15) -0.0007(12) 0.0090(13) -0.0007(12)
C39 0.0202(15) 0.0188(14) 0.0279(15) 0.0028(12) 0.0041(12) -0.0002(11)
C40 0.0355(18) 0.0351(18) 0.0235(15) 0.0048(14) 0.0046(13) -0.0007(14)
C41 0.0414(19) 0.0358(19) 0.0229(15) -0.0041(14) 0.0099(14) -0.0009(15)
C42 0.0300(18) 0.053(2) 0.0264(16) -0.0006(16) 0.0012(14) -0.0063(16)
C43 0.0362(18) 0.0252(16) 0.0211(14) -0.0027(12) 0.0074(13) -0.0028(13)
C44 0.0264(16) 0.0358(18) 0.0247(15) -0.0031(13) 0.0016(13) 0.0015(13)
C45 0.049(2) 0.0293(18) 0.0280(16) 0.0058(14) 0.0050(15) 0.0139(15)

loop_
_atom_type_symbol
_atom_type_description
_atom_type_scat_dispersion_real
_atom_type_scat_dispersion_imag
_atom_type_scat_source
C C 0.0033 0.0016 'International Tables Vol C Tables 4.2.6.8 and 6.1.1.4'
H H 0.0000 0.0000 'International Tables Vol C Tables 4.2.6.8 and 6.1.1.4'
N N 0.0061 0.0033 'International Tables Vol C Tables 4.2.6.8 and 6.1.1.4'
O O 0.0106 0.0060 'International Tables Vol C Tables 4.2.6.8 and 6.1.1.4'
Si Si 0.0817 0.0704 'International Tables Vol C Tables 4.2.6.8 and 6.1.1.4'
Zn Zn 0.2839 1.4301 'International Tables Vol C Tables 4.2.6.8 and 6.1.1.4'

loop_
_geom_angle_atom_site_label_1
_geom_angle_atom_site_label_2
_geom_angle_atom_site_label_3
_geom_angle
O1 Zn1 Si2 90.90(6)
O1 Zn1 N1 91.57(8)
O1 Zn1 N2 105.74(8)
N1 Zn1 Si2 132.56(6)
N2 Zn1 Si2 143.38(7)
N2 Zn1 N1 80.34(9)
N3 Zn1 Si2 32.76(7)
N3 Zn1 O1 123.39(9)
N3 Zn1 N1 126.60(9)
N3 Zn1 N2 119.23(9)
N3 Si1 C40 112.40(13)
N3 Si1 C41 113.18(13)
N3 Si1 C42 112.34(13)
C40 Si1 C41 105.32(15)
C40 Si1 C42 107.75(15)
C41 Si1 C42 105.32(15)
N3 Si2 Zn1 36.76(7)
N3 Si2 C43 109.98(13)
N3 Si2 C44 109.79(13)
N3 Si2 C45 114.39(13)
C43 Si2 Zn1 87.21(10)
C43 Si2 C44 109.24(13)
C43 Si2 C45 106.16(14)
C44 Si2 Zn1 92.02(10)
C44 Si2 C45 107.11(15)
C45 Si2 Zn1 150.84(11)
C1 O1 Zn1 130.93(16)
C9 O2 C10 103.7(2)
C7 N1 Zn1 105.29(15)
C8 N1 Zn1 106.11(16)
C8 N1 C7 111.6(2)
C8 N1 C16 109.2(2)
C16 N1 Zn1 114.23(16)
C16 N1 C7 110.3(2)
C9 N2 Zn1 110.96(18)
C9 N2 C15 104.6(2)
C15 N2 Zn1 144.20(19)
Si1 N3 Zn1 124.64(13)
Si1 N3 Si2 124.37(13)
Si2 N3 Zn1 110.49(12)
O1 C1 C2 120.4(2)
O1 C1 C6 121.8(2)
C6 C1 C2 117.8(2)
C1 C2 C21 117.8(2)
C3 C2 C1 119.7(2)
C3 C2 C21 122.4(2)
C2 C3 H3 118.6
C2 C3 C4 122.8(2)
C4 C3 H3 118.6
C3 C4 C20 122.1(2)
C5 C4 C3 117.2(2)
C5 C4 C20 120.6(2)
C4 C5 H5 118.8
C4 C5 C6 122.4(2)
C6 C5 H5 118.8
C1 C6 C7 121.3(2)
C5 C6 C1 120.0(2)
C5 C6 C7 118.6(2)
N1 C7 H7A 108.6
N1 C7 H7B 108.6
C6 C7 N1 114.7(2)
C6 C7 H7A 108.6
C6 C7 H7B 108.6
H7A C7 H7B 107.6
N1 C8 H8A 109.9
N1 C8 H8B 109.9
N1 C8 C9 109.1(2)
H8A C8 H8B 108.3
C9 C8 H8A 109.9
C9 C8 H8B 109.9
O2 C9 C8 119.5(2)
N2 C9 O2 116.0(2)
N2 C9 C8 124.5(2)
C11 C10 O2 127.6(3)
C11 C10 C15 124.4(3)
C15 C10 O2 107.9(2)
C10 C11 H11 122.7
C10 C11 C12 114.7(3)
C12 C11 H11 122.7
C11 C12 H12 118.9
C11 C12 C13 122.2(3)
C13 C12 H12 118.9
C12 C13 H13 119.1
C14 C13 C12 121.7(3)
C14 C13 H13 119.1
C13 C14 H14 121.8
C15 C14 C13 116.4(3)
C15 C14 H14 121.8
C10 C15 N2 107.8(3)
C10 C15 C14 120.5(3)
C14 C15 N2 131.7(3)
N1 C16 H16A 108.7
N1 C16 H16B 108.7
N1 C16 C17 114.1(2)
H16A C16 H16B 107.6
C17 C16 H16A 108.7
C17 C16 H16B 108.7
C16 C17 H17A 109.3
C16 C17 H17B 109.3
H17A C17 H17B 107.9
C18 C17 C16 111.7(2)
C18 C17 H17A 109.3
C18 C17 H17B 109.3
C17 C18 H18A 109.0
C17 C18 H18B 109.0
H18A C18 H18B 107.8
C19 C18 C17 112.8(3)
C19 C18 H18A 109.0
C19 C18 H18B 109.0
C18 C19 H19A 109.5
C18 C19 H19B 109.5
C18 C19 H19C 109.5
H19A C19 H19B 109.5
H19A C19 H19C 109.5
H19B C19 H19C 109.5
C4 C20 H20A 109.5
C4 C20 H20B 109.5
C4 C20 H20C 109.5
H20A C20 H20B 109.5
H20A C20 H20C 109.5
H20B C20 H20C 109.5
C2 C21 C28 112.5(2)
C22 C21 C2 110.6(2)
C22 C21 C28 103.7(2)
C34 C21 C2 106.3(2)
C34 C21 C22 114.8(2)
C34 C21 C28 109.1(2)
C23 C22 C21 123.3(2)
C27 C22 C21 119.1(2)
C27 C22 C23 117.2(2)
C22 C23 H23 119.4
C24 C23 C22 121.3(3)
C24 C23 H23 119.4
C23 C24 H24 119.8
C25 C24 C23 120.5(3)
C25 C24 H24 119.8
C24 C25 H25 120.3
C24 C25 C26 119.3(3)
C26 C25 H25 120.3
C25 C26 H26 120.1
C27 C26 C25 119.7(3)
C27 C26 H26 120.1
C22 C27 H27 119.0
C26 C27 C22 122.0(3)
C26 C27 H27 119.0
C29 C28 C21 118.7(2)
C33 C28 C21 124.3(2)
C33 C28 C29 116.9(3)
C28 C29 H29 119.0
C30 C29 C28 122.1(3)
C30 C29 H29 119.0
C29 C30 H30 120.0
C29 C30 C31 120.0(3)
C31 C30 H30 120.0
C30 C31 H31 120.5
C32 C31 C30 118.9(3)
C32 C31 H31 120.5
C31 C32 H32 119.6
C31 C32 C33 120.9(3)
C33 C32 H32 119.6
C28 C33 C32 121.2(3)
C28 C33 H33 119.4
C32 C33 H33 119.4
C35 C34 C21 124.8(2)
C35 C34 C39 117.2(3)
C39 C34 C21 117.9(2)
C34 C35 H35 119.5
C36 C35 C34 121.0(3)
C36 C35 H35 119.5
C35 C36 H36 119.5
C37 C36 C35 121.0(3)
C37 C36 H36 119.5
C36 C37 H37 120.5
C36 C37 C38 119.0(3)
C38 C37 H37 120.5
C37 C38 H38 120.1
C37 C38 C39 119.8(3)
C39 C38 H38 120.1
C34 C39 H39 119.0
C38 C39 C34 122.0(3)
C38 C39 H39 119.0
Si1 C40 H40A 109.5
Si1 C40 H40B 109.5
Si1 C40 H40C 109.5
H40A C40 H40B 109.5
H40A C40 H40C 109.5
H40B C40 H40C 109.5
Si1 C41 H41A 109.5
Si1 C41 H41B 109.5
Si1 C41 H41C 109.5
H41A C41 H41B 109.5
H41A C41 H41C 109.5
H41B C41 H41C 109.5
Si1 C42 H42A 109.5
Si1 C42 H42B 109.5
Si1 C42 H42C 109.5
H42A C42 H42B 109.5
H42A C42 H42C 109.5
H42B C42 H42C 109.5
Si2 C43 H43A 109.5
Si2 C43 H43B 109.5
Si2 C43 H43C 109.5
H43A C43 H43B 109.5
H43A C43 H43C 109.5
H43B C43 H43C 109.5
Si2 C44 H44A 109.5
Si2 C44 H44B 109.5
Si2 C44 H44C 109.5
H44A C44 H44B 109.5
H44A C44 H44C 109.5
H44B C44 H44C 109.5
Si2 C45 H45A 109.5
Si2 C45 H45B 109.5
Si2 C45 H45C 109.5
H45A C45 H45B 109.5
H45A C45 H45C 109.5
H45B C45 H45C 109.5

loop_
_geom_bond_atom_site_label_1
_geom_bond_atom_site_label_2
_geom_bond_distance
Zn1 Si2 2.9770(9)
Zn1 O1 1.9154(18)
Zn1 N1 2.186(2)
Zn1 N2 2.078(2)
Zn1 N3 1.902(2)
Si1 N3 1.704(2)
Si1 C40 1.871(3)
Si1 C41 1.874(3)
Si1 C42 1.879(3)
Si2 N3 1.720(2)
Si2 C43 1.862(3)
Si2 C44 1.863(3)
Si2 C45 1.880(3)
O1 C1 1.319(3)
O2 C9 1.346(3)
O2 C10 1.394(3)
N1 C7 1.495(3)
N1 C8 1.480(3)
N1 C16 1.481(3)
N2 C9 1.289(3)
N2 C15 1.408(3)
C1 C2 1.417(3)
C1 C6 1.413(3)
C2 C3 1.389(3)
C2 C21 1.545(3)
C3 H3 0.9500
C3 C4 1.391(4)
C4 C5 1.378(4)
C4 C20 1.505(4)
C5 H5 0.9500
C5 C6 1.397(4)
C6 C7 1.493(4)
C7 H7A 0.9900
C7 H7B 0.9900
C8 H8A 0.9900
C8 H8B 0.9900
C8 C9 1.483(4)
C10 C11 1.375(4)
C10 C15 1.375(4)
C11 H11 0.9500
C11 C12 1.376(5)
C12 H12 0.9500
C12 C13 1.391(5)
C13 H13 0.9500
C13 C14 1.384(4)
C14 H14 0.9500
C14 C15 1.377(4)
C16 H16A 0.9900
C16 H16B 0.9900
C16 C17 1.515(4)
C17 H17A 0.9900
C17 H17B 0.9900
C17 C18 1.515(4)
C18 H18A 0.9900
C18 H18B 0.9900
C18 C19 1.513(4)
C19 H19A 0.9800
C19 H19B 0.9800
C19 H19C 0.9800
C20 H20A 0.9800
C20 H20B 0.9800
C20 H20C 0.9800
C21 C22 1.541(4)
C21 C28 1.547(4)
C21 C34 1.541(4)
C22 C23 1.390(4)
C22 C27 1.387(4)
C23 H23 0.9500
C23 C24 1.384(4)
C24 H24 0.9500
C24 C25 1.375(4)
C25 H25 0.9500
C25 C26 1.384(4)
C26 H26 0.9500
C26 C27 1.382(4)
C27 H27 0.9500
C28 C29 1.395(4)
C28 C33 1.384(4)
C29 H29 0.9500
C29 C30 1.378(4)
C30 H30 0.9500
C30 C31 1.382(4)
C31 H31 0.9500
C31 C32 1.373(4)
C32 H32 0.9500
C32 C33 1.387(4)
C33 H33 0.9500
C34 C35 1.385(4)
C34 C39 1.391(4)
C35 H35 0.9500
C35 C36 1.384(4)
C36 H36 0.9500
C36 C37 1.379(4)
C37 H37 0.9500
C37 C38 1.379(4)
C38 H38 0.9500
C38 C39 1.382(4)
C39 H39 0.9500
C40 H40A 0.9800
C40 H40B 0.9800
C40 H40C 0.9800
C41 H41A 0.9800
C41 H41B 0.9800
C41 H41C 0.9800
C42 H42A 0.9800
C42 H42B 0.9800
C42 H42C 0.9800
C43 H43A 0.9800
C43 H43B 0.9800
C43 H43C 0.9800
C44 H44A 0.9800
C44 H44B 0.9800
C44 H44C 0.9800
C45 H45A 0.9800
C45 H45B 0.9800
C45 H45C 0.9800

loop_
_geom_torsion_atom_site_label_1
_geom_torsion_atom_site_label_2
_geom_torsion_atom_site_label_3
_geom_torsion_atom_site_label_4
_geom_torsion
Zn1 Si2 N3 Si1 172.2(3)
Zn1 O1 C1 C2 -158.72(18)
Zn1 O1 C1 C6 21.6(4)
Zn1 N1 C7 C6 67.1(2)
Zn1 N1 C8 C9 30.1(2)
Zn1 N1 C16 C17 61.3(3)
Zn1 N2 C9 O2 175.89(17)
Zn1 N2 C9 C8 -2.5(3)
Zn1 N2 C15 C10 -172.9(2)
Zn1 N2 C15 C14 7.5(5)
O1 C1 C2 C3 -179.5(2)
O1 C1 C2 C21 3.2(4)
O1 C1 C6 C5 179.4(2)
O1 C1 C6 C7 1.8(4)
O2 C10 C11 C12 -179.8(3)
O2 C10 C15 N2 -0.6(3)
O2 C10 C15 C14 179.0(2)
N1 C8 C9 O2 161.1(2)
N1 C8 C9 N2 -20.6(4)
N1 C16 C17 C18 -168.3(2)
C1 C2 C3 C4 0.0(4)
C1 C2 C21 C22 -68.6(3)
C1 C2 C21 C28 176.0(2)
C1 C2 C21 C34 56.7(3)
C1 C6 C7 N1 -53.3(3)
C2 C1 C6 C5 -0.3(4)
C2 C1 C6 C7 -177.9(2)
C2 C3 C4 C5 -0.1(4)
C2 C3 C4 C20 -177.1(2)
C2 C21 C22 C23 -2.6(3)
C2 C21 C22 C27 -174.7(2)
C2 C21 C28 C29 69.5(3)
C2 C21 C28 C33 -115.2(3)
C2 C21 C34 C35 -132.6(3)
C2 C21 C34 C39 49.3(3)
C3 C2 C21 C22 114.2(3)
C3 C2 C21 C28 -1.2(3)
C3 C2 C21 C34 -120.5(3)
C3 C4 C5 C6 0.0(4)
C4 C5 C6 C1 0.2(4)
C4 C5 C6 C7 177.8(2)
C5 C6 C7 N1 129.1(3)
C6 C1 C2 C3 0.3(4)
C6 C1 C2 C21 -177.0(2)
C7 N1 C8 C9 144.2(2)
C7 N1 C16 C17 -57.1(3)
C8 N1 C7 C6 -47.6(3)
C8 N1 C16 C17 179.9(2)
C9 O2 C10 C11 -178.8(3)
C9 O2 C10 C15 0.7(3)
C9 N2 C15 C10 0.3(3)
C9 N2 C15 C14 -179.3(3)
C10 O2 C9 N2 -0.6(3)
C10 O2 C9 C8 177.9(2)
C10 C11 C12 C13 0.4(4)
C11 C10 C15 N2 178.8(3)
C11 C10 C15 C14 -1.5(5)
C11 C12 C13 C14 -1.1(5)
C12 C13 C14 C15 0.5(5)
C13 C14 C15 N2 -179.7(3)
C13 C14 C15 C10 0.7(4)
C15 N2 C9 O2 0.2(3)
C15 N2 C9 C8 -178.2(3)
C15 C10 C11 C12 0.9(4)
C16 N1 C7 C6 -169.2(2)
C16 N1 C8 C9 -93.5(3)
C16 C17 C18 C19 -171.7(2)
C20 C4 C5 C6 177.1(2)
C21 C2 C3 C4 177.1(2)
C21 C22 C23 C24 -172.2(2)
C21 C22 C27 C26 173.1(2)
C21 C28 C29 C30 175.8(3)
C21 C28 C33 C32 -175.1(3)
C21 C34 C35 C36 -176.0(3)
C21 C34 C39 C38 176.4(2)
C22 C21 C28 C29 -50.0(3)
C22 C21 C28 C33 125.3(3)
C22 C21 C34 C35 -10.0(4)
C22 C21 C34 C39 171.9(2)
C22 C23 C24 C25 -0.1(4)
C23 C22 C27 C26 0.6(4)
C23 C24 C25 C26 -0.3(4)
C24 C25 C26 C27 0.9(4)
C25 C26 C27 C22 -1.0(4)
C27 C22 C23 C24 0.0(4)
C28 C21 C22 C23 118.1(3)
C28 C21 C22 C27 -53.9(3)
C28 C21 C34 C35 105.9(3)
C28 C21 C34 C39 -72.2(3)
C28 C29 C30 C31 0.2(5)
C29 C28 C33 C32 0.2(4)
C29 C30 C31 C32 -0.9(5)
C30 C31 C32 C33 1.3(5)
C31 C32 C33 C28 -1.0(4)
C33 C28 C29 C30 0.2(4)
C34 C21 C22 C23 -122.9(3)
C34 C21 C22 C27 65.0(3)
C34 C21 C28 C29 -172.8(2)
C34 C21 C28 C33 2.5(3)
C34 C35 C36 C37 -0.8(4)
C35 C34 C39 C38 -1.8(4)
C35 C36 C37 C38 -0.9(4)
C36 C37 C38 C39 1.1(4)
C37 C38 C39 C34 0.3(4)
C39 C34 C35 C36 2.1(4)
C40 Si1 N3 Zn1 -127.91(17)
C40 Si1 N3 Si2 60.9(2)
C41 Si1 N3 Zn1 -8.7(2)
C41 Si1 N3 Si2 -179.89(16)
C42 Si1 N3 Zn1 110.37(18)
C42 Si1 N3 Si2 -60.8(2)
C43 Si2 N3 Zn1 55.01(16)
C43 Si2 N3 Si1 -132.76(17)
C44 Si2 N3 Zn1 -65.22(16)
C44 Si2 N3 Si1 107.01(18)
C45 Si2 N3 Zn1 174.36(14)
C45 Si2 N3 Si1 -13.4(2)
